data_4077358
loop_
_publ_author_name
'Kahlal, Samia'
'Wang, Weibin'
'Scoles, Ludmila'
'Udachin, Konstantin A.'
'Saillard, Jean-Yves'
'Carty, Arthur J.'

_publ_section_title
;
 Synthesis, Structural, and Theoretical Analysis of
 Ru4(CO)12(\m-PF2)(\m4-P):&#x00A0; Is the \m4-P Atom a Three-Electron or a
 Five-Electron Donor?
;
_journal_issue 22
_journal_name_full Organometallics
_journal_page_first 4469
_journal_paper_doi 10.1021/om010352u
_journal_volume 20
_journal_year 2001
_chemical_formula_sum 'C12 F2 O12 P2 Ru4'
_chemical_formula_weight 840.34
_chemical_name_systematic
; 
? 
;
_space_group_IT_number 7
_symmetry_cell_setting monoclinic
_symmetry_space_group_name_Hall 'P -2yac'
_symmetry_space_group_name_H-M 'P 1 n 1'
_atom_sites_solution_hydrogens geom
_atom_sites_solution_primary direct
_atom_sites_solution_secondary difmap
_audit_creation_method SHELXL-97
_cell_angle_alpha 90.00
_cell_angle_beta 100.5810(10)
_cell_angle_gamma 90.00
_cell_formula_units_Z 2
_cell_length_a 7.0669(5)
_cell_length_b 15.8404(10)
_cell_length_c 9.7152(6)
_cell_measurement_temperature 173(2)
_cell_volume 1069.05(12)
_computing_structure_refinement 'SHELXL-97 (Sheldrick, 1997)'
_computing_structure_solution 'SHELXS-97 (Sheldrick, 1990)'
_diffrn_ambient_temperature 173(2)
_diffrn_measured_fraction_theta_full 0.985
_diffrn_measured_fraction_theta_max 0.985
_diffrn_radiation_monochromator graphite
_diffrn_radiation_source 'fine-focus sealed tube'
_diffrn_radiation_type MoK\a
_diffrn_radiation_wavelength 0.71070
_diffrn_reflns_av_R_equivalents 0.0873
_diffrn_reflns_av_sigmaI/netI 0.0681
_diffrn_reflns_limit_h_max 9
_diffrn_reflns_limit_h_min -9
_diffrn_reflns_limit_k_max 21
_diffrn_reflns_limit_k_min -21
_diffrn_reflns_limit_l_max 13
_diffrn_reflns_limit_l_min -5
_diffrn_reflns_number 6344
_diffrn_reflns_theta_full 28.70
_diffrn_reflns_theta_max 28.70
_diffrn_reflns_theta_min 1.29
_exptl_absorpt_coefficient_mu 2.995
_exptl_crystal_density_diffrn 2.611
_exptl_crystal_density_method 'not measured'
_exptl_crystal_F_000 784
_exptl_crystal_size_max 0.3
_exptl_crystal_size_mid 0.25
_exptl_crystal_size_min 0.2
_refine_diff_density_max 1.302
_refine_diff_density_min -1.715
_refine_diff_density_rms 0.235
_refine_ls_abs_structure_details 'Flack H D (1983), Acta Cryst. A39, 876-881'
_refine_ls_abs_structure_Flack 0.12(8)
_refine_ls_extinction_method none
_refine_ls_goodness_of_fit_ref 1.097
_refine_ls_hydrogen_treatment mixed
_refine_ls_matrix_type full
_refine_ls_number_parameters 289
_refine_ls_number_reflns 3622
_refine_ls_number_restraints 2
_refine_ls_restrained_S_all 1.097
_refine_ls_R_factor_all 0.0507
_refine_ls_R_factor_gt 0.0435
_refine_ls_shift/su_max 0.026
_refine_ls_shift/su_mean 0.001
_refine_ls_structure_factor_coef Fsqd
_refine_ls_weighting_details 'w=1/[\s^2^(Fo^2^)+(0.0856P)^2^+0.2786P] where P=(Fo^2^+2Fc^2^)/3'
_refine_ls_weighting_scheme calc
_refine_ls_wR_factor_gt 0.1196
_refine_ls_wR_factor_ref 0.1298
_reflns_number_gt 3243
_reflns_number_total 3622
_reflns_threshold_expression >2sigma(I)
_cod_data_source_file om010352u.cif
_cod_data_source_block ld10
_cod_depositor_comments
;
The following automatic conversions were performed:

'_refine_ls_weighting_scheme' value 'calc
w=1/[\s^2^(Fo^2^)+(0.0856P)^2^+0.2786P] where P=(Fo^2^+2Fc^2^)/3' was
changed to 'calc'. New tag '_refine_ls_weighting_details' was
created. The value of the new tag was set to
'w=1/[\s^2^(Fo^2^)+(0.0856P)^2^+0.2786P] where P=(Fo^2^+2Fc^2^)/3'.

Automatic conversion script
Id: cif_fix_values 3143 2015-03-26 13:38:13Z robertas 
;
_cod_original_sg_symbol_H-M Pn
_cod_database_code 4077358

loop_
_symmetry_equiv_pos_as_xyz
'x, y, z'
'x+1/2, -y, z+1/2'

loop_
_atom_site_label
_atom_site_type_symbol
_atom_site_fract_x
_atom_site_fract_y
_atom_site_fract_z
_atom_site_U_iso_or_equiv
_atom_site_adp_type
_atom_site_occupancy
_atom_site_calc_flag
Ru1 Ru 0.97139(12) 0.14715(5) 0.78103(9) 0.02179(19) Uani 1 d
Ru2 Ru 1.08197(12) 0.36439(5) 0.70495(9) 0.02013(19) Uani 1 d
Ru3 Ru 1.11240(12) 0.21281(5) 0.52976(9) 0.02046(19) Uani 1 d
Ru4 Ru 1.23349(11) 0.26501(5) 0.96221(8) 0.02045(19) Uani 1 d
P1 P 0.8373(4) 0.27749(17) 0.7365(3) 0.0219(5) Uani 1 d
P2 P 1.2543(4) 0.22966(16) 0.7479(3) 0.0199(5) Uani 1 d
F1 F 0.7165(10) 0.3108(4) 0.8497(8) 0.0295(14) Uani 1 d
F2 F 0.6540(11) 0.2805(4) 0.6132(8) 0.0326(16) Uani 1 d
O1 O 1.2455(18) -0.0076(6) 0.8135(13) 0.053(3) Uani 1 d
O2 O 0.8150(18) 0.1269(7) 1.0537(12) 0.052(3) Uani 1 d
O3 O 0.6366(17) 0.0603(7) 0.5892(12) 0.051(3) Uani 1 d
O4 O 1.4738(14) 0.4522(6) 0.6918(11) 0.039(2) Uani 1 d
O5 O 0.8644(16) 0.4337(6) 0.4265(11) 0.045(3) Uani 1 d
O6 O 0.9407(19) 0.4975(7) 0.8899(12) 0.052(3) Uani 1 d
O7 O 1.1983(16) 0.0399(6) 0.4203(13) 0.051(3) Uani 1 d
O8 O 1.3521(13) 0.3135(6) 0.3543(10) 0.036(2) Uani 1 d
O9 O 0.7220(14) 0.2250(7) 0.3281(11) 0.041(2) Uani 1 d
O10 O 1.5409(13) 0.3953(6) 1.0775(11) 0.039(2) Uani 1 d
O11 O 0.9517(15) 0.3373(7) 1.1395(11) 0.042(2) Uani 1 d
O12 O 1.3826(17) 0.1201(7) 1.1595(12) 0.050(3) Uani 1 d
C1 C 1.148(2) 0.0468(8) 0.8037(13) 0.033(3) Uani 1 d
C2 C 0.879(2) 0.1332(7) 0.9537(15) 0.033(3) Uani 1 d
C3 C 0.763(2) 0.0911(8) 0.6607(15) 0.035(3) Uani 1 d
C4 C 1.335(2) 0.4200(6) 0.6946(13) 0.029(2) Uani 1 d
C5 C 0.950(2) 0.4073(7) 0.5278(14) 0.033(3) Uani 1 d
C6 C 1.0012(18) 0.4498(7) 0.8223(13) 0.029(2) Uani 1 d
C7 C 1.1691(17) 0.1045(7) 0.4623(13) 0.029(2) Uani 1 d
C8 C 1.2583(18) 0.2753(7) 0.4187(13) 0.026(2) Uani 1 d
C9 C 0.8675(19) 0.2212(8) 0.4063(13) 0.030(2) Uani 1 d
C10 C 1.4270(19) 0.3453(6) 1.0339(12) 0.026(2) Uani 1 d
C11 C 1.0555(16) 0.3096(8) 1.0733(13) 0.029(2) Uani 1 d
C12 C 1.3292(16) 0.1756(7) 1.0862(13) 0.029(2) Uani 1 d

loop_
_atom_site_aniso_label
_atom_site_aniso_U_11
_atom_site_aniso_U_22
_atom_site_aniso_U_33
_atom_site_aniso_U_23
_atom_site_aniso_U_13
_atom_site_aniso_U_12
Ru1 0.0259(4) 0.0197(3) 0.0198(4) -0.0004(3) 0.0042(3) -0.0032(3)
Ru2 0.0269(4) 0.0169(3) 0.0159(4) -0.0003(3) 0.0022(3) 0.0001(3)
Ru3 0.0248(4) 0.0205(4) 0.0157(4) -0.0013(3) 0.0026(3) 0.0009(3)
Ru4 0.0234(4) 0.0219(4) 0.0151(4) 0.0007(3) 0.0009(3) -0.0005(3)
P1 0.0199(13) 0.0247(12) 0.0212(13) -0.0020(10) 0.0042(10) 0.0007(10)
P2 0.0226(13) 0.0198(11) 0.0168(12) -0.0005(9) 0.0020(10) 0.0005(9)
F1 0.022(3) 0.041(4) 0.026(3) 0.001(3) 0.007(3) 0.001(3)
F2 0.033(4) 0.037(4) 0.023(3) 0.000(3) -0.006(3) 0.005(3)
O1 0.071(8) 0.031(5) 0.055(7) 0.009(5) 0.009(6) 0.022(5)
O2 0.071(8) 0.055(6) 0.035(6) -0.004(5) 0.026(5) -0.025(6)
O3 0.051(6) 0.051(6) 0.049(7) -0.013(5) 0.002(5) -0.020(5)
O4 0.041(6) 0.033(4) 0.042(5) 0.008(4) 0.007(4) -0.012(4)
O5 0.059(7) 0.041(5) 0.030(5) 0.010(4) -0.001(4) 0.009(5)
O6 0.076(8) 0.041(5) 0.042(6) -0.019(5) 0.020(5) 0.003(5)
O7 0.058(7) 0.034(5) 0.060(7) -0.009(5) 0.005(6) 0.014(5)
O8 0.031(5) 0.048(5) 0.029(5) 0.000(4) 0.003(4) -0.014(4)
O9 0.030(5) 0.057(6) 0.035(6) -0.008(4) 0.002(4) 0.002(4)
O10 0.031(5) 0.037(4) 0.047(6) -0.005(4) -0.001(4) 0.000(4)
O11 0.038(5) 0.059(6) 0.030(5) -0.003(5) 0.010(4) 0.014(5)
O12 0.054(7) 0.041(5) 0.049(7) 0.021(5) -0.004(5) 0.011(5)
C1 0.044(7) 0.027(6) 0.026(6) 0.002(5) 0.002(5) -0.010(5)
C2 0.042(7) 0.024(5) 0.035(7) 0.001(5) 0.009(6) -0.002(5)
C3 0.037(7) 0.030(6) 0.036(7) -0.006(5) -0.001(5) -0.008(5)
C4 0.046(7) 0.018(5) 0.024(5) 0.002(4) 0.012(5) -0.006(5)
C5 0.049(8) 0.014(4) 0.035(7) 0.004(4) 0.006(6) 0.002(4)
C6 0.030(6) 0.027(5) 0.029(6) 0.003(5) 0.001(5) 0.000(4)
C7 0.029(6) 0.030(5) 0.027(6) 0.003(5) 0.004(5) 0.005(4)
C8 0.025(6) 0.032(5) 0.021(5) -0.002(4) 0.007(4) -0.003(4)
C9 0.029(6) 0.035(6) 0.025(6) -0.004(5) 0.002(5) 0.000(5)
C10 0.039(7) 0.018(5) 0.020(5) -0.004(4) 0.004(5) -0.002(4)
C11 0.015(5) 0.049(7) 0.022(5) 0.004(5) -0.004(4) 0.006(5)
C12 0.021(6) 0.032(5) 0.032(6) 0.001(5) 0.000(4) -0.005(4)

loop_
_atom_type_symbol
_atom_type_description
_atom_type_scat_dispersion_real
_atom_type_scat_dispersion_imag
_atom_type_scat_source
C C 0.0033 0.0016 'International Tables Vol C Tables 4.2.6.8 and 6.1.1.4'
O O 0.0106 0.0060 'International Tables Vol C Tables 4.2.6.8 and 6.1.1.4'
F F 0.0171 0.0103 'International Tables Vol C Tables 4.2.6.8 and 6.1.1.4'
P P 0.1023 0.0942 'International Tables Vol C Tables 4.2.6.8 and 6.1.1.4'
Ru Ru -1.2594 0.8363 'International Tables Vol C Tables 4.2.6.8 and 6.1.1.4'

loop_
_geom_angle_atom_site_label_1
_geom_angle_atom_site_label_2
_geom_angle_atom_site_label_3
_geom_angle
C3 Ru1 C2 97.7(6)
C3 Ru1 C1 95.3(5)
C2 Ru1 C1 96.7(5)
C3 Ru1 P1 93.3(4)
C2 Ru1 P1 94.3(4)
C1 Ru1 P1 165.0(4)
C3 Ru1 P2 135.8(5)
C2 Ru1 P2 126.2(4)
C1 Ru1 P2 86.0(4)
P1 Ru1 P2 79.24(10)
C3 Ru1 Ru4 167.5(4)
C2 Ru1 Ru4 80.2(4)
C1 Ru1 Ru4 97.2(3)
P1 Ru1 Ru4 74.66(8)
P2 Ru1 Ru4 46.34(7)
C3 Ru1 Ru3 89.8(4)
C2 Ru1 Ru3 166.2(4)
C1 Ru1 Ru3 94.1(4)
P1 Ru1 Ru3 73.68(8)
P2 Ru1 Ru3 46.12(7)
Ru4 Ru1 Ru3 90.01(3)
C6 Ru2 C5 97.7(5)
C6 Ru2 C4 94.8(5)
C5 Ru2 C4 95.2(5)
C6 Ru2 P1 91.7(4)
C5 Ru2 P1 94.5(4)
C4 Ru2 P1 167.5(3)
C6 Ru2 P2 134.7(4)
C5 Ru2 P2 127.1(4)
C4 Ru2 P2 88.4(3)
P1 Ru2 P2 79.43(10)
C6 Ru2 Ru3 165.5(4)
C5 Ru2 Ru3 81.2(4)
C4 Ru2 Ru3 99.6(3)
P1 Ru2 Ru3 74.04(8)
P2 Ru2 Ru3 46.33(7)
C6 Ru2 Ru4 88.5(3)
C5 Ru2 Ru4 167.6(4)
C4 Ru2 Ru4 95.0(3)
P1 Ru2 Ru4 74.48(8)
P2 Ru2 Ru4 46.19(7)
Ru3 Ru2 Ru4 90.05(3)
C8 Ru3 C7 95.9(5)
C8 Ru3 C9 97.5(5)
C7 Ru3 C9 94.0(5)
C8 Ru3 P2 106.6(4)
C7 Ru3 P2 110.8(4)
C9 Ru3 P2 142.8(4)
C8 Ru3 Ru2 90.5(4)
C7 Ru3 Ru2 165.0(4)
C9 Ru3 Ru2 98.6(4)
P2 Ru3 Ru2 54.23(7)
C8 Ru3 Ru1 160.3(4)
C7 Ru3 Ru1 95.2(4)
C9 Ru3 Ru1 97.9(4)
P2 Ru3 Ru1 54.08(8)
Ru2 Ru3 Ru1 75.13(3)
C12 Ru4 C10 96.8(5)
C12 Ru4 C11 96.4(5)
C10 Ru4 C11 92.8(5)
C12 Ru4 P2 109.5(4)
C10 Ru4 P2 110.5(4)
C11 Ru4 P2 142.1(3)
C12 Ru4 Ru1 91.0(3)
C10 Ru4 Ru1 164.8(4)
C11 Ru4 Ru1 99.3(4)
P2 Ru4 Ru1 54.43(8)
C12 Ru4 Ru2 162.9(4)
C10 Ru4 Ru2 94.4(3)
C11 Ru4 Ru2 96.0(3)
P2 Ru4 Ru2 54.10(7)
Ru1 Ru4 Ru2 75.29(3)
F2 P1 F1 92.5(4)
F2 P1 Ru2 114.4(3)
F1 P1 Ru2 114.1(3)
F2 P1 Ru1 114.9(3)
F1 P1 Ru1 115.1(3)
Ru2 P1 Ru1 105.90(12)
Ru4 P2 Ru3 148.71(15)
Ru4 P2 Ru2 79.71(9)
Ru3 P2 Ru2 79.43(9)
Ru4 P2 Ru1 79.23(10)
Ru3 P2 Ru1 79.80(9)
Ru2 P2 Ru1 95.43(10)
O1 C1 Ru1 178.6(12)
O2 C2 Ru1 176.3(13)
O3 C3 Ru1 177.8(13)
O4 C4 Ru2 178.1(11)
O5 C5 Ru2 176.6(13)
O6 C6 Ru2 175.0(12)
O7 C7 Ru3 178.3(11)
O8 C8 Ru3 177.9(11)
O9 C9 Ru3 177.7(12)
O10 C10 Ru4 178.4(11)
O11 C11 Ru4 178.9(12)
O12 C12 Ru4 178.0(11)

loop_
_geom_bond_atom_site_label_1
_geom_bond_atom_site_label_2
_geom_bond_distance
Ru1 C3 1.921(12)
Ru1 C2 1.921(14)
Ru1 C1 2.010(14)
Ru1 P1 2.280(3)
Ru1 P2 2.458(3)
Ru1 Ru4 2.9694(11)
Ru1 Ru3 2.9878(13)
Ru2 C6 1.922(13)
Ru2 C5 1.926(13)
Ru2 C4 2.009(13)
Ru2 P1 2.274(3)
Ru2 P2 2.454(3)
Ru2 Ru3 2.9736(11)
Ru2 Ru4 2.9813(11)
Ru3 C8 1.902(12)
Ru3 C7 1.905(12)
Ru3 C9 1.921(13)
Ru3 P2 2.188(3)
Ru4 C12 1.901(12)
Ru4 C10 1.903(11)
Ru4 C11 1.935(13)
Ru4 P2 2.187(3)
P1 F2 1.595(7)
P1 F1 1.601(8)
O1 C1 1.094(16)
O2 C2 1.149(17)
O3 C3 1.137(16)
O4 C4 1.114(15)
O5 C5 1.135(16)
O6 C6 1.136(16)
O7 C7 1.134(15)
O8 C8 1.162(15)
O9 C9 1.162(16)
O10 C10 1.153(15)
O11 C11 1.147(16)
O12 C12 1.151(16)
